data_2229181
loop_
_publ_author_name
'Kriel, Frederik H.'
'Fernandes, Manuel A.'
'Coates, Judy'

_publ_section_title
;
 [\m-1,2-Bis(diphenylphosphanyl)-1,2-diethylhydrazine-\k^2^<i>P</i>:<i>P</i>']bis[chloridogold(I)]
 tetrahydrofuran disolvate
;
_journal_coeditor_code PB2050
_journal_issue 2
_journal_name_full 'Acta Crystallographica Section E'
_journal_page_first m155
_journal_paper_doi 10.1107/S1600536811000109
_journal_volume 67
_journal_year 2011
_chemical_formula_iupac '[Au2 Cl2 (C28 H30 N2 P2)], 2C4 H8 O'
_chemical_formula_moiety 'C28 H30 Au2 Cl2 N2 P2, 2(C4 H8 O)'
_chemical_formula_sum 'C36 H46 Au2 Cl2 N2 O2 P2'
_chemical_formula_weight 1065.52
_chemical_name_systematic
'[\m-1,2-Bis(diphenylphosphanyl)-1,2-diethylhydrazine-\k^2^<i>P</i>:<i>P</i>']bis[chloridogold(I)] tetrahydrofuran disolvate'
_space_group_IT_number 56
_symmetry_cell_setting orthorhombic
_symmetry_space_group_name_Hall '-P 2ab 2ac'
_symmetry_space_group_name_H-M 'P c c n'
_atom_sites_solution_hydrogens geom
_atom_sites_solution_primary direct
_atom_sites_solution_secondary difmap
_audit_creation_method SHELXL-97
_cell_angle_alpha 90.00
_cell_angle_beta 90.00
_cell_angle_gamma 90.00
_cell_formula_units_Z 4
_cell_length_a 12.3275(18)
_cell_length_b 17.200(3)
_cell_length_c 18.173(3)
_cell_measurement_reflns_used 8545
_cell_measurement_temperature 173(2)
_cell_measurement_theta_max 55.845
_cell_measurement_theta_min 6.053
_cell_volume 3853.3(11)
_computing_cell_refinement 'SAINT-Plus (Bruker, 1999)'
_computing_data_collection 'SMART-NT (Bruker, 1998)'
_computing_data_reduction 'SAINT-Plus (Bruker, 1999)'
_computing_molecular_graphics
;
ORTEP-3 (Farrugia, 1997) and Mercury (Macrae <i>et al.</i>,
2008)
;
_computing_publication_material 'WinGX (Farrugia, 1999)'
_computing_structure_refinement 'SHELXL97 (Sheldrick, 2008)'
_computing_structure_solution 'SHELXS97 (Sheldrick, 2008)'
_diffrn_ambient_temperature 173(2)
_diffrn_measured_fraction_theta_full 0.998
_diffrn_measured_fraction_theta_max 0.998
_diffrn_measurement_device_type 'Bruker SMART CCD area-detector'
_diffrn_measurement_method '\f and \w'
_diffrn_radiation_monochromator graphite
_diffrn_radiation_source 'fine-focus sealed tube'
_diffrn_radiation_type MoK\a
_diffrn_radiation_wavelength 0.71073
_diffrn_reflns_av_R_equivalents 0.0450
_diffrn_reflns_av_sigmaI/netI 0.0300
_diffrn_reflns_limit_h_max 15
_diffrn_reflns_limit_h_min -11
_diffrn_reflns_limit_k_max 21
_diffrn_reflns_limit_k_min -21
_diffrn_reflns_limit_l_max 23
_diffrn_reflns_limit_l_min -22
_diffrn_reflns_number 23024
_diffrn_reflns_theta_full 27.00
_diffrn_reflns_theta_max 27.00
_diffrn_reflns_theta_min 2.03
_exptl_absorpt_coefficient_mu 7.860
_exptl_absorpt_correction_T_max 0.4058
_exptl_absorpt_correction_T_min 0.1164
_exptl_absorpt_correction_type integration
_exptl_absorpt_process_details '(SADABS; Bruker, 1999)'
_exptl_crystal_colour colourless
_exptl_crystal_density_diffrn 1.837
_exptl_crystal_density_method 'not measured'
_exptl_crystal_description prismic
_exptl_crystal_F_000 2056
_exptl_crystal_size_max 0.48
_exptl_crystal_size_mid 0.23
_exptl_crystal_size_min 0.14
_refine_diff_density_max 0.523
_refine_diff_density_min -1.219
_refine_ls_extinction_method none
_refine_ls_goodness_of_fit_ref 1.062
_refine_ls_hydrogen_treatment constr
_refine_ls_matrix_type full
_refine_ls_number_parameters 209
_refine_ls_number_reflns 4199
_refine_ls_number_restraints 0
_refine_ls_restrained_S_all 1.062
_refine_ls_R_factor_all 0.0417
_refine_ls_R_factor_gt 0.0256
_refine_ls_shift/su_max 0.002
_refine_ls_shift/su_mean 0.000
_refine_ls_structure_factor_coef Fsqd
_refine_ls_weighting_details 'calc w=1/[\s^2^(Fo^2^)+(0.0196P)^2^+3.5032P] where P=(Fo^2^+2Fc^2^)/3'
_refine_ls_weighting_scheme calc
_refine_ls_wR_factor_gt 0.0486
_refine_ls_wR_factor_ref 0.0519
_reflns_number_gt 3256
_reflns_number_total 4199
_reflns_threshold_expression I>2sigma(I)
_cod_data_source_file pb2050.cif
_cod_data_source_block I
_cod_original_cell_volume 3853.4(10)
_cod_original_sg_symbol_H-M 'P c c n '
_cod_database_code 2229181
_cod_database_fobs_code 2229181

loop_
_symmetry_equiv_pos_as_xyz
'x, y, z'
'-x+1/2, -y+1/2, z'
'-x, y+1/2, -z+1/2'
'x+1/2, -y, -z+1/2'
'-x, -y, -z'
'x-1/2, y-1/2, -z'
'x, -y-1/2, z-1/2'
'-x-1/2, y, z-1/2'

loop_
_atom_site_type_symbol
_atom_site_label
_atom_site_fract_x
_atom_site_fract_y
_atom_site_fract_z
_atom_site_U_iso_or_equiv
_atom_site_adp_type
_atom_site_calc_flag
_atom_site_refinement_flags
_atom_site_occupancy
_atom_site_disorder_assembly
_atom_site_disorder_group
Au Au 0.816153(12) 0.172310(9) 1.064560(8) 0.02482(5) Uani d . 1 . .
Cl Cl 0.73414(9) 0.12548(7) 1.16939(5) 0.0353(3) Uani d . 1 . .
N N 0.8044(2) 0.26317(18) 0.90903(17) 0.0226(7) Uani d . 1 . .
P P 0.89483(8) 0.21634(6) 0.96202(6) 0.0226(2) Uani d . 1 . .
C C1 0.8360(3) 0.3202(2) 0.8518(2) 0.0300(10) Uani d . 1 . .
H H1A 0.7918 0.3109 0.8071 0.036 Uiso calc R 1 . .
H H1B 0.9130 0.3117 0.8386 0.036 Uiso calc R 1 . .
C C2 0.8210(4) 0.4044(2) 0.8762(3) 0.0413(11) Uani d . 1 . .
H H2A 0.7458 0.4125 0.8917 0.062 Uiso calc R 1 . .
H H2B 0.8379 0.4392 0.8350 0.062 Uiso calc R 1 . .
H H2C 0.8699 0.4155 0.9174 0.062 Uiso calc R 1 . .
C C11 0.9634(3) 0.1431(2) 0.9067(2) 0.0244(9) Uani d . 1 . .
C C12 0.9538(3) 0.1404(3) 0.8308(2) 0.0347(10) Uani d . 1 . .
H H12 0.9089 0.1768 0.8060 0.042 Uiso calc R 1 . .
C C13 1.0099(4) 0.0845(3) 0.7910(3) 0.0428(12) Uani d . 1 . .
H H13 1.0027 0.0826 0.7390 0.051 Uiso calc R 1 . .
C C14 1.0760(4) 0.0317(3) 0.8262(3) 0.0398(11) Uani d . 1 . .
H H14 1.1155 -0.0055 0.7984 0.048 Uiso calc R 1 . .
C C15 1.0848(4) 0.0329(3) 0.9009(3) 0.0393(11) Uani d . 1 . .
H H15 1.1297 -0.0041 0.9250 0.047 Uiso calc R 1 . .
C C16 1.0283(3) 0.0879(2) 0.9421(2) 0.0301(9) Uani d . 1 . .
H H16 1.0339 0.0880 0.9942 0.036 Uiso calc R 1 . .
C C21 0.9994(3) 0.2878(2) 0.9796(2) 0.0267(9) Uani d . 1 . .
C C22 1.0943(3) 0.2924(3) 0.9375(3) 0.0402(11) Uani d . 1 . .
H H22 1.1069 0.2561 0.8991 0.048 Uiso calc R 1 . .
C C23 1.1695(4) 0.3501(3) 0.9521(3) 0.0532(15) Uani d . 1 . .
H H23 1.2336 0.3534 0.9232 0.064 Uiso calc R 1 . .
C C24 1.1521(4) 0.4029(3) 1.0083(3) 0.0515(14) Uani d . 1 . .
H H24 1.2043 0.4423 1.0178 0.062 Uiso calc R 1 . .
C C25 1.0602(4) 0.3988(3) 1.0502(3) 0.0471(13) Uani d . 1 . .
H H25 1.0482 0.4353 1.0885 0.057 Uiso calc R 1 . .
C C26 0.9856(4) 0.3416(3) 1.0367(3) 0.0390(11) Uani d . 1 . .
H H26 0.9228 0.3382 1.0668 0.047 Uiso calc R 1 . .
O O1 0.0875(5) 0.3175(4) 0.7631(3) 0.139(3) Uani d . 1 . .
C C31 0.1485(8) 0.3817(6) 0.7578(4) 0.134(4) Uani d . 1 . .
H H31A 0.2149 0.3755 0.7879 0.161 Uiso calc R 1 . .
H H31B 0.1076 0.4269 0.7771 0.161 Uiso calc R 1 . .
C C32 0.1791(6) 0.3963(4) 0.6793(4) 0.093(2) Uani d . 1 . .
H H32A 0.1566 0.4488 0.6632 0.111 Uiso calc R 1 . .
H H32B 0.2582 0.3904 0.6718 0.111 Uiso calc R 1 . .
C C33 0.1174(7) 0.3346(4) 0.6396(4) 0.099(3) Uani d . 1 . .
H H33A 0.0610 0.3582 0.6078 0.119 Uiso calc R 1 . .
H H33B 0.1667 0.3033 0.6084 0.119 Uiso calc R 1 . .
C C34 0.0669(6) 0.2854(5) 0.6968(4) 0.095(2) Uani d . 1 . .
H H34A -0.0124 0.2821 0.6887 0.114 Uiso calc R 1 . .
H H34B 0.0973 0.2321 0.6947 0.114 Uiso calc R 1 . .

loop_
_atom_site_aniso_label
_atom_site_aniso_U_11
_atom_site_aniso_U_22
_atom_site_aniso_U_33
_atom_site_aniso_U_12
_atom_site_aniso_U_13
_atom_site_aniso_U_23
Au 0.02502(8) 0.02674(8) 0.02271(8) 0.00606(7) 0.00177(7) 0.00268(7)
Cl 0.0369(6) 0.0436(6) 0.0253(5) 0.0084(5) 0.0066(5) 0.0081(5)
N 0.0158(16) 0.0250(17) 0.0270(16) 0.0007(14) 0.0011(13) 0.0051(14)
P 0.0190(5) 0.0254(5) 0.0234(5) 0.0038(4) -0.0002(4) 0.0010(4)
C1 0.026(2) 0.034(2) 0.031(2) 0.0036(19) 0.0055(17) 0.0080(19)
C2 0.046(3) 0.031(2) 0.046(3) -0.002(2) -0.002(2) 0.011(2)
C11 0.018(2) 0.024(2) 0.030(2) 0.0037(16) 0.0022(17) 0.0007(17)
C12 0.032(2) 0.040(2) 0.032(2) 0.009(2) 0.001(2) 0.003(2)
C13 0.050(3) 0.047(3) 0.032(3) 0.012(2) 0.009(2) -0.010(2)
C14 0.040(3) 0.038(3) 0.041(3) 0.014(2) 0.006(2) -0.009(2)
C15 0.032(3) 0.035(3) 0.051(3) 0.010(2) -0.003(2) 0.000(2)
C16 0.028(2) 0.030(2) 0.032(2) 0.0044(18) -0.0014(19) -0.0013(19)
C21 0.021(2) 0.030(2) 0.029(2) 0.0029(18) -0.0009(17) 0.0011(19)
C22 0.029(2) 0.047(3) 0.044(3) -0.003(2) 0.005(2) -0.011(2)
C23 0.028(3) 0.070(4) 0.062(4) -0.016(2) 0.009(2) -0.013(3)
C24 0.039(3) 0.056(3) 0.059(3) -0.023(3) -0.002(2) -0.009(3)
C25 0.042(3) 0.048(3) 0.051(3) -0.007(2) 0.004(2) -0.019(2)
C26 0.030(2) 0.047(3) 0.040(3) -0.006(2) 0.009(2) -0.001(2)
O1 0.142(5) 0.228(7) 0.048(3) -0.110(5) 0.010(3) -0.001(4)
C31 0.184(10) 0.148(9) 0.071(6) -0.072(8) 0.018(6) -0.011(6)
C32 0.090(5) 0.092(5) 0.096(6) -0.025(4) 0.018(5) 0.016(5)
C33 0.122(6) 0.125(7) 0.050(4) -0.060(5) -0.016(4) 0.019(4)
C34 0.095(5) 0.131(6) 0.059(4) -0.035(5) -0.005(4) 0.020(4)

loop_
_atom_type_symbol
_atom_type_description
_atom_type_scat_dispersion_real
_atom_type_scat_dispersion_imag
_atom_type_scat_source
C C 0.0033 0.0016 'International Tables Vol C Tables 4.2.6.8 and 6.1.1.4'
H H 0.0000 0.0000 'International Tables Vol C Tables 4.2.6.8 and 6.1.1.4'
N N 0.0061 0.0033 'International Tables Vol C Tables 4.2.6.8 and 6.1.1.4'
P P 0.1023 0.0942 'International Tables Vol C Tables 4.2.6.8 and 6.1.1.4'
Au Au -2.0133 8.8022 'International Tables Vol C Tables 4.2.6.8 and 6.1.1.4'
Cl Cl 0.1484 0.1585 'International Tables Vol C Tables 4.2.6.8 and 6.1.1.4'
O O 0.0106 0.0060 'International Tables Vol C Tables 4.2.6.8 and 6.1.1.4'

loop_
_geom_angle_atom_site_label_1
_geom_angle_atom_site_label_2
_geom_angle_atom_site_label_3
_geom_angle_site_symmetry_1
_geom_angle_site_symmetry_3
_geom_angle
_geom_angle_publ_flag
P Au Cl . . 179.22(4) ?
P Au Au . 2_655 86.37(3) ?
Cl Au Au . 2_655 94.01(3) ?
N N C1 2_655 . 117.4(3) ?
N N P 2_655 . 118.4(3) ?
C1 N P . . 123.1(2) ?
N P C21 . . 104.37(17) ?
N P C11 . . 108.89(18) ?
C21 P C11 . . 103.71(18) ?
N P Au . . 110.68(11) ?
C21 P Au . . 113.12(13) ?
C11 P Au . . 115.30(14) ?
N C1 C2 . . 113.1(3) ?
N C1 H1A . . 109.0 ?
C2 C1 H1A . . 109.0 ?
N C1 H1B . . 109.0 ?
C2 C1 H1B . . 109.0 ?
H1A C1 H1B . . 107.8 ?
C1 C2 H2A . . 109.5 ?
C1 C2 H2B . . 109.5 ?
H2A C2 H2B . . 109.5 ?
C1 C2 H2C . . 109.5 ?
H2A C2 H2C . . 109.5 ?
H2B C2 H2C . . 109.5 ?
C12 C11 C16 . . 118.9(4) ?
C12 C11 P . . 122.2(3) ?
C16 C11 P . . 118.8(3) ?
C11 C12 C13 . . 120.0(4) ?
C11 C12 H12 . . 120.0 ?
C13 C12 H12 . . 120.0 ?
C14 C13 C12 . . 120.6(4) ?
C14 C13 H13 . . 119.7 ?
C12 C13 H13 . . 119.7 ?
C15 C14 C13 . . 120.0(4) ?
C15 C14 H14 . . 120.0 ?
C13 C14 H14 . . 120.0 ?
C14 C15 C16 . . 120.4(4) ?
C14 C15 H15 . . 119.8 ?
C16 C15 H15 . . 119.8 ?
C15 C16 C11 . . 120.0(4) ?
C15 C16 H16 . . 120.0 ?
C11 C16 H16 . . 120.0 ?
C22 C21 C26 . . 118.0(4) ?
C22 C21 P . . 122.5(3) ?
C26 C21 P . . 119.5(3) ?
C23 C22 C21 . . 119.7(4) ?
C23 C22 H22 . . 120.1 ?
C21 C22 H22 . . 120.1 ?
C22 C23 C24 . . 120.6(5) ?
C22 C23 H23 . . 119.7 ?
C24 C23 H23 . . 119.7 ?
C25 C24 C23 . . 120.3(5) ?
C25 C24 H24 . . 119.8 ?
C23 C24 H24 . . 119.8 ?
C24 C25 C26 . . 119.6(5) ?
C24 C25 H25 . . 120.2 ?
C26 C25 H25 . . 120.2 ?
C25 C26 C21 . . 121.7(4) ?
C25 C26 H26 . . 119.1 ?
C21 C26 H26 . . 119.1 ?
C31 O1 C34 . . 112.3(6) ?
O1 C31 C32 . . 110.3(7) ?
O1 C31 H31A . . 109.6 ?
C32 C31 H31A . . 109.6 ?
O1 C31 H31B . . 109.6 ?
C32 C31 H31B . . 109.6 ?
H31A C31 H31B . . 108.1 ?
C33 C32 C31 . . 102.4(6) ?
C33 C32 H32A . . 111.3 ?
C31 C32 H32A . . 111.3 ?
C33 C32 H32B . . 111.3 ?
C31 C32 H32B . . 111.3 ?
H32A C32 H32B . . 109.2 ?
C34 C33 C32 . . 106.3(6) ?
C34 C33 H33A . . 110.5 ?
C32 C33 H33A . . 110.5 ?
C34 C33 H33B . . 110.5 ?
C32 C33 H33B . . 110.5 ?
H33A C33 H33B . . 108.7 ?
O1 C34 C33 . . 108.3(6) ?
O1 C34 H34A . . 110.0 ?
C33 C34 H34A . . 110.0 ?
O1 C34 H34B . . 110.0 ?
C33 C34 H34B . . 110.0 ?
H34A C34 H34B . . 108.4 ?

loop_
_geom_bond_atom_site_label_1
_geom_bond_atom_site_label_2
_geom_bond_site_symmetry_2
_geom_bond_distance
_geom_bond_publ_flag
Au P . 2.2331(11) ?
Au Cl . 2.3021(10) ?
Au Au 2_655 3.1310(5) ?
N N 2_655 1.416(6) ?
N C1 . 1.481(5) ?
N P . 1.679(3) ?
P C21 . 1.810(4) ?
P C11 . 1.820(4) ?
C1 C2 . 1.526(6) ?
C1 H1A . 0.9900 ?
C1 H1B . 0.9900 ?
C2 H2A . 0.9800 ?
C2 H2B . 0.9800 ?
C2 H2C . 0.9800 ?
C11 C12 . 1.386(6) ?
C11 C16 . 1.397(5) ?
C12 C13 . 1.388(6) ?
C12 H12 . 0.9500 ?
C13 C14 . 1.377(6) ?
C13 H13 . 0.9500 ?
C14 C15 . 1.361(6) ?
C14 H14 . 0.9500 ?
C15 C16 . 1.394(6) ?
C15 H15 . 0.9500 ?
C16 H16 . 0.9500 ?
C21 C22 . 1.399(6) ?
C21 C26 . 1.400(6) ?
C22 C23 . 1.383(6) ?
C22 H22 . 0.9500 ?
C23 C24 . 1.385(7) ?
C23 H23 . 0.9500 ?
C24 C25 . 1.367(6) ?
C24 H24 . 0.9500 ?
C25 C26 . 1.369(6) ?
C25 H25 . 0.9500 ?
C26 H26 . 0.9500 ?
O1 C31 . 1.340(9) ?
O1 C34 . 1.349(8) ?
C31 C32 . 1.497(9) ?
C31 H31A . 0.9900 ?
C31 H31B . 0.9900 ?
C32 C33 . 1.491(9) ?
C32 H32A . 0.9900 ?
C32 H32B . 0.9900 ?
C33 C34 . 1.479(8) ?
C33 H33A . 0.9900 ?
C33 H33B . 0.9900 ?
C34 H34A . 0.9900 ?
C34 H34B . 0.9900 ?

loop_
_geom_torsion_atom_site_label_1
_geom_torsion_atom_site_label_2
_geom_torsion_atom_site_label_3
_geom_torsion_atom_site_label_4
_geom_torsion_site_symmetry_1
_geom_torsion_site_symmetry_2
_geom_torsion_site_symmetry_3
_geom_torsion_site_symmetry_4
_geom_torsion
_geom_torsion_publ_flag
N N P C21 2_655 . . . -155.3(2) ?
C1 N P C21 . . . . 37.0(3) ?
N N P C11 2_655 . . . 94.4(3) ?
C1 N P C11 . . . . -73.3(3) ?
N N P Au 2_655 . . . -33.3(3) ?
C1 N P Au . . . . 159.0(3) ?
Au Au P N 2_655 . . . -38.27(13) ?
Au Au P C21 2_655 . . . 78.44(14) ?
Au Au P C11 2_655 . . . -162.41(14) ?
N N C1 C2 2_655 . . . 90.6(4) ?
P N C1 C2 . . . . -101.6(4) ?
N P C11 C12 . . . . 11.5(4) ?
C21 P C11 C12 . . . . -99.2(4) ?
Au P C11 C12 . . . . 136.5(3) ?
N P C11 C16 . . . . -168.9(3) ?
C21 P C11 C16 . . . . 80.4(3) ?
Au P C11 C16 . . . . -43.8(4) ?
C16 C11 C12 C13 . . . . -1.2(6) ?
P C11 C12 C13 . . . . 178.4(3) ?
C11 C12 C13 C14 . . . . -0.6(7) ?
C12 C13 C14 C15 . . . . 1.6(7) ?
C13 C14 C15 C16 . . . . -0.8(7) ?
C14 C15 C16 C11 . . . . -0.9(7) ?
C12 C11 C16 C15 . . . . 1.9(6) ?
P C11 C16 C15 . . . . -177.7(3) ?
N P C21 C22 . . . . -95.7(4) ?
C11 P C21 C22 . . . . 18.3(4) ?
Au P C21 C22 . . . . 144.0(3) ?
N P C21 C26 . . . . 83.6(4) ?
C11 P C21 C26 . . . . -162.4(3) ?
Au P C21 C26 . . . . -36.8(4) ?
C26 C21 C22 C23 . . . . -1.4(7) ?
P C21 C22 C23 . . . . 177.8(4) ?
C21 C22 C23 C24 . . . . 0.5(8) ?
C22 C23 C24 C25 . . . . 0.0(9) ?
C23 C24 C25 C26 . . . . 0.5(8) ?
C24 C25 C26 C21 . . . . -1.6(8) ?
C22 C21 C26 C25 . . . . 2.0(7) ?
P C21 C26 C25 . . . . -177.3(4) ?
C34 O1 C31 C32 . . . . -2.4(12) ?
O1 C31 C32 C33 . . . . 5.2(11) ?
C31 C32 C33 C34 . . . . -5.8(9) ?
C31 O1 C34 C33 . . . . -1.6(11) ?
C32 C33 C34 O1 . . . . 4.9(10) ?
